data_4037827
loop_
_publ_author_name
'Sahu, Archana Kumari'
'Unnava, Ramanjaneyulu'
'Shit, Sudip'
'Saikia, Anil K.'

_publ_section_title
;
 In(OTf)3 Catalyzed One-Pot Tandem Mannich and Conia-Ene Cyclization
 Reaction of N-Propargyl Amido Alcohols with 1,3-Dicarbonyl Compounds: An
 Approach to Construct the
 Tetrahydro-1H-pyrrolo[2,1-a]isoindolone-1,1-dicarboxylate and its
 Application.
;
_journal_name_full 'The Journal of organic chemistry'
_journal_paper_doi 10.1021/acs.joc.9b02686
_journal_year 2020
_chemical_formula_sum 'C15 H13 N O3'
_chemical_formula_weight 255.26
_space_group_IT_number 2
_space_group_name_Hall '-P 1'
_space_group_name_H-M_alt 'P -1'
_symmetry_cell_setting triclinic
_symmetry_space_group_name_H-M 'P -1'
_atom_sites_solution_hydrogens geom
_atom_sites_solution_primary direct
_atom_sites_solution_secondary difmap
_audit_creation_method SHELXL-97
_cell_angle_alpha 97.711(13)
_cell_angle_beta 101.614(12)
_cell_angle_gamma 116.715(16)
_cell_formula_units_Z 2
_cell_length_a 7.8165(11)
_cell_length_b 8.0726(15)
_cell_length_c 11.7190(15)
_cell_measurement_reflns_used 1137
_cell_measurement_temperature 293(2)
_cell_measurement_theta_max 26.1600
_cell_measurement_theta_min 2.9710
_cell_volume 625.3(2)
_computing_structure_refinement 'SHELXL-97 (Sheldrick, 1997)'
_computing_structure_solution 'SHELXS-97 (Sheldrick, 1990)'
_diffrn_ambient_temperature 293(2)
_diffrn_measured_fraction_theta_full 1.000
_diffrn_measured_fraction_theta_max 1.000
_diffrn_measurement_device_type 'SuperNova, Single source at offset/far, Eos'
_diffrn_radiation_monochromator graphite
_diffrn_radiation_source 'fine-focus sealed tube'
_diffrn_radiation_type MoK\a
_diffrn_radiation_wavelength 0.71073
_diffrn_reflns_av_R_equivalents 0.0314
_diffrn_reflns_av_sigmaI/netI 0.0674
_diffrn_reflns_limit_h_max 8
_diffrn_reflns_limit_h_min -9
_diffrn_reflns_limit_k_max 8
_diffrn_reflns_limit_k_min -9
_diffrn_reflns_limit_l_max 13
_diffrn_reflns_limit_l_min -9
_diffrn_reflns_number 3842
_diffrn_reflns_theta_full 24.99
_diffrn_reflns_theta_max 24.99
_diffrn_reflns_theta_min 2.92
_exptl_absorpt_coefficient_mu 0.095
_exptl_absorpt_correction_T_max 1.00000
_exptl_absorpt_correction_T_min 0.51086
_exptl_absorpt_correction_type multi-scan
_exptl_absorpt_process_details
;
CrysAlisPro 1.171.40.23a (Rigaku Oxford Diffraction, 2018)
Empirical absorption correction using spherical harmonics,
 implemented in SCALE3 ABSPACK scaling algorithm.
;
_exptl_crystal_colour yellow
_exptl_crystal_density_diffrn 1.356
_exptl_crystal_density_method 'not measured'
_exptl_crystal_description needle
_exptl_crystal_F_000 268
_exptl_crystal_size_max 0.20
_exptl_crystal_size_mid 0.15
_exptl_crystal_size_min 0.10
_refine_diff_density_max 0.268
_refine_diff_density_min -0.379
_refine_diff_density_rms 0.108
_refine_ls_extinction_method none
_refine_ls_goodness_of_fit_ref 1.099
_refine_ls_hydrogen_treatment mixed
_refine_ls_matrix_type full
_refine_ls_number_parameters 174
_refine_ls_number_reflns 2196
_refine_ls_number_restraints 0
_refine_ls_restrained_S_all 1.099
_refine_ls_R_factor_all 0.0911
_refine_ls_R_factor_gt 0.0567
_refine_ls_shift/su_max 0.000
_refine_ls_shift/su_mean 0.000
_refine_ls_structure_factor_coef Fsqd
_refine_ls_weighting_details 'calc w=1/[\s^2^(Fo^2^)+(0.0582P)^2^+0.0000P] where P=(Fo^2^+2Fc^2^)/3'
_refine_ls_weighting_scheme calc
_refine_ls_wR_factor_gt 0.1184
_refine_ls_wR_factor_ref 0.1467
_reflns_number_gt 1457
_reflns_number_total 2196
_reflns_threshold_expression >2sigma(I)
_cod_data_source_file jo9b02686_si_002.cif
_cod_data_source_block exp_6618
_cod_original_cell_volume 625.31(17)
_cod_database_code 4037827

loop_
_symmetry_equiv_pos_as_xyz
'x, y, z'
'-x, -y, -z'

loop_
_atom_site_label
_atom_site_type_symbol
_atom_site_fract_x
_atom_site_fract_y
_atom_site_fract_z
_atom_site_U_iso_or_equiv
_atom_site_adp_type
_atom_site_occupancy
_atom_site_symmetry_multiplicity
_atom_site_calc_flag
_atom_site_refinement_flags
O3 O 0.2826(2) 0.6804(2) 0.66055(15) 0.0456(5) Uani 1 1 d .
O1 O 0.2161(3) -0.0100(3) 0.21525(18) 0.0610(6) Uani 1 1 d .
O2 O 0.2458(3) 0.7472(3) 0.48160(16) 0.0566(5) Uani 1 1 d .
N1 N 0.2405(2) 0.2238(3) 0.36805(18) 0.0376(5) Uani 1 1 d .
C9 C 0.2471(3) 0.4578(3) 0.4956(2) 0.0342(6) Uani 1 1 d .
C13 C 0.2572(3) 0.6409(4) 0.5420(2) 0.0364(6) Uani 1 1 d .
C10 C 0.2362(3) 0.3082(4) 0.5554(2) 0.0373(6) Uani 1 1 d .
C7 C 0.2478(3) 0.4473(3) 0.2645(2) 0.0357(6) Uani 1 1 d .
C8 C 0.2476(3) 0.3992(3) 0.3808(2) 0.0344(6) Uani 1 1 d .
C11 C 0.2327(3) 0.1685(4) 0.4747(2) 0.0405(6) Uani 1 1 d .
H11 H 0.2262 0.0553 0.4885 0.049 Uiso 1 1 calc R
C2 C 0.2365(3) 0.2928(4) 0.1858(2) 0.0415(6) Uani 1 1 d .
C1 C 0.2291(3) 0.1444(4) 0.2502(2) 0.0434(7) Uani 1 1 d .
C6 C 0.2518(3) 0.6010(4) 0.2242(2) 0.0446(7) Uani 1 1 d .
H6 H 0.2578 0.7035 0.2752 0.054 Uiso 1 1 calc R
C14 C 0.2905(4) 0.8579(4) 0.7122(2) 0.0470(7) Uani 1 1 d .
H14A H 0.1687 0.8581 0.6733 0.056 Uiso 1 1 calc R
H14B H 0.4037 0.9666 0.7019 0.056 Uiso 1 1 calc R
C12 C 0.2222(3) 0.3018(4) 0.6803(2) 0.0475(7) Uani 1 1 d .
H12A H 0.2108 0.1836 0.6949 0.071 Uiso 1 1 calc R
H12B H 0.1064 0.3099 0.6887 0.071 Uiso 1 1 calc R
H12C H 0.3405 0.4078 0.7375 0.071 Uiso 1 1 calc R
C3 C 0.2302(4) 0.2905(4) 0.0674(3) 0.0581(8) Uani 1 1 d .
H3 H 0.2218 0.1873 0.0158 0.070 Uiso 1 1 calc R
C5 C 0.2467(4) 0.5978(5) 0.1045(3) 0.0577(8) Uani 1 1 d .
H5 H 0.2502 0.7008 0.0756 0.069 Uiso 1 1 calc R
C4 C 0.2364(4) 0.4460(5) 0.0273(3) 0.0648(9) Uani 1 1 d .
H4 H 0.2337 0.4485 -0.0521 0.078 Uiso 1 1 calc R
C15 C 0.3121(4) 0.8699(5) 0.8433(3) 0.0706(9) Uani 1 1 d .
H15A H 0.1984 0.7624 0.8522 0.106 Uiso 1 1 calc R
H15B H 0.3196 0.9869 0.8814 0.106 Uiso 1 1 calc R
H15C H 0.4323 0.8680 0.8805 0.106 Uiso 1 1 calc R

loop_
_atom_site_aniso_label
_atom_site_aniso_U_11
_atom_site_aniso_U_22
_atom_site_aniso_U_33
_atom_site_aniso_U_23
_atom_site_aniso_U_13
_atom_site_aniso_U_12
O3 0.0617(11) 0.0400(11) 0.0390(12) 0.0036(8) 0.0132(8) 0.0306(9)
O1 0.0822(13) 0.0432(13) 0.0655(15) 0.0031(10) 0.0258(10) 0.0386(11)
O2 0.0885(13) 0.0497(13) 0.0504(13) 0.0145(10) 0.0220(9) 0.0482(11)
N1 0.0456(12) 0.0302(12) 0.0405(14) 0.0061(10) 0.0152(9) 0.0213(10)
C9 0.0308(12) 0.0304(14) 0.0401(16) 0.0043(11) 0.0099(9) 0.0154(10)
C13 0.0371(13) 0.0370(16) 0.0363(16) 0.0044(12) 0.0103(10) 0.0209(12)
C10 0.0353(13) 0.0336(15) 0.0437(16) 0.0092(12) 0.0112(10) 0.0177(11)
C7 0.0354(13) 0.0344(15) 0.0364(15) 0.0047(11) 0.0095(10) 0.0180(11)
C8 0.0350(13) 0.0280(14) 0.0410(16) 0.0049(11) 0.0105(10) 0.0174(11)
C11 0.0467(14) 0.0324(15) 0.0467(17) 0.0120(13) 0.0157(11) 0.0216(12)
C2 0.0421(14) 0.0432(17) 0.0398(16) 0.0043(12) 0.0123(10) 0.0230(12)
C1 0.0410(14) 0.0370(16) 0.0517(18) 0.0024(13) 0.0144(11) 0.0208(12)
C6 0.0491(15) 0.0466(18) 0.0434(17) 0.0109(13) 0.0145(11) 0.0277(13)
C14 0.0542(15) 0.0389(17) 0.0451(18) -0.0059(12) 0.0122(11) 0.0259(13)
C12 0.0561(16) 0.0438(17) 0.0479(18) 0.0175(13) 0.0181(12) 0.0262(13)
C3 0.0738(19) 0.061(2) 0.0456(19) 0.0048(15) 0.0190(13) 0.0397(17)
C5 0.0772(19) 0.063(2) 0.049(2) 0.0224(16) 0.0229(14) 0.0431(16)
C4 0.094(2) 0.079(3) 0.0401(19) 0.0189(17) 0.0267(15) 0.0531(19)
C15 0.082(2) 0.081(3) 0.049(2) -0.0053(17) 0.0172(15) 0.0467(19)

loop_
_atom_type_symbol
_atom_type_description
_atom_type_scat_dispersion_real
_atom_type_scat_dispersion_imag
_atom_type_scat_source
C C 0.0033 0.0016 'International Tables Vol C Tables 4.2.6.8 and 6.1.1.4'
H H 0.0000 0.0000 'International Tables Vol C Tables 4.2.6.8 and 6.1.1.4'
N N 0.0061 0.0033 'International Tables Vol C Tables 4.2.6.8 and 6.1.1.4'
O O 0.0106 0.0060 'International Tables Vol C Tables 4.2.6.8 and 6.1.1.4'

loop_
_geom_angle_atom_site_label_1
_geom_angle_atom_site_label_2
_geom_angle_atom_site_label_3
_geom_angle
C13 O3 C14 115.7(2)
C8 N1 C11 109.6(2)
C8 N1 C1 112.8(2)
C11 N1 C1 137.5(2)
C8 C9 C10 107.1(2)
C8 C9 C13 123.1(2)
C10 C9 C13 129.8(2)
O2 C13 O3 122.6(2)
O2 C13 C9 124.7(2)
O3 C13 C9 112.7(2)
C11 C10 C9 107.2(2)
C11 C10 C12 125.4(2)
C9 C10 C12 127.3(2)
C6 C7 C2 120.3(2)
C6 C7 C8 133.2(2)
C2 C7 C8 106.5(2)
C9 C8 N1 108.0(2)
C9 C8 C7 144.6(2)
N1 C8 C7 107.4(2)
C10 C11 N1 108.1(2)
C3 C2 C7 121.5(3)
C3 C2 C1 128.8(3)
C7 C2 C1 109.7(2)
O1 C1 N1 125.6(2)
O1 C1 C2 130.8(3)
N1 C1 C2 103.6(2)
C7 C6 C5 117.7(3)
O3 C14 C15 106.7(2)
C2 C3 C4 118.1(3)
C4 C5 C6 121.9(3)
C3 C4 C5 120.4(3)

loop_
_geom_bond_atom_site_label_1
_geom_bond_atom_site_label_2
_geom_bond_distance
O3 C13 1.336(3)
O3 C14 1.448(3)
O1 C1 1.210(3)
O2 C13 1.204(3)
N1 C8 1.378(3)
N1 C11 1.386(3)
N1 C1 1.409(3)
C9 C8 1.367(3)
C9 C10 1.454(3)
C9 C13 1.466(3)
C10 C11 1.358(3)
C10 C12 1.496(3)
C7 C6 1.375(3)
C7 C2 1.405(3)
C7 C8 1.466(3)
C2 C3 1.376(4)
C2 C1 1.485(3)
C6 C5 1.392(3)
C14 C15 1.497(3)
C3 C4 1.382(4)
C5 C4 1.383(4)
